data_4077519
loop_
_publ_author_name
'Denis, Rapha\"el'
'Toupet, Lo\"ic'
'Paul, Fr\'ed\'eric'
'Lapinte, Claude'

_publ_section_title
;
 Electron-Rich Piano-Stool Iron \s-Acetylides Bearing a Functional Aryl
 Group. Synthesis and Characterization of Iron(II) and Iron(III)
 Complexes&#x2020;
;
_journal_issue 21
_journal_name_full Organometallics
_journal_page_first 4240
_journal_paper_doi 10.1021/om000325o
_journal_volume 19
_journal_year 2000
_chemical_formula_sum 'C49 H56 Fe P2'
_chemical_formula_weight 762.73
_chemical_name_systematic
;
 ?
;
_space_group_IT_number 14
_symmetry_space_group_name_Hall '-P 2yn'
_symmetry_space_group_name_H-M 'P 1 21/n 1'
_atom_sites_solution_hydrogens geom
_atom_sites_solution_primary direct
_atom_sites_solution_secondary difmap
_audit_creation_method SHELXL-97
_cell_angle_alpha 90.00
_cell_angle_beta 107.316(10)
_cell_angle_gamma 90.00
_cell_formula_units_Z 4
_cell_length_a 13.806(2)
_cell_length_b 22.282(2)
_cell_length_c 14.3920(10)
_cell_measurement_temperature 293(2)
_cell_volume 4226.7(8)
_computing_structure_refinement 'SHELXL-97 (Sheldrick, 1997)'
_computing_structure_solution 'SHELXS-97 (Sheldrick, 1990)'
_diffrn_ambient_temperature 293(2)
_diffrn_measured_fraction_theta_full 0.958
_diffrn_measured_fraction_theta_max 0.958
_diffrn_radiation_monochromator graphite
_diffrn_radiation_source 'fine-focus sealed tube'
_diffrn_radiation_type MoK\a
_diffrn_radiation_wavelength 0.71069
_diffrn_reflns_av_R_equivalents 0.0201
_diffrn_reflns_av_sigmaI/netI 0.0721
_diffrn_reflns_limit_h_max 15
_diffrn_reflns_limit_h_min 0
_diffrn_reflns_limit_k_max 28
_diffrn_reflns_limit_k_min 0
_diffrn_reflns_limit_l_max 17
_diffrn_reflns_limit_l_min -18
_diffrn_reflns_number 9205
_diffrn_reflns_theta_full 26.97
_diffrn_reflns_theta_max 26.97
_diffrn_reflns_theta_min 2.01
_exptl_absorpt_coefficient_mu 0.465
_exptl_crystal_density_diffrn 1.199
_exptl_crystal_density_method 'not measured'
_exptl_crystal_F_000 1624
_refine_diff_density_max 0.507
_refine_diff_density_min -0.263
_refine_diff_density_rms 0.060
_refine_ls_extinction_coef 0.0000(3)
_refine_ls_extinction_expression Fc^*^=kFc[1+0.001xFc^2^\l^3^/sin(2\q)]^-1/4^
_refine_ls_extinction_method SHELXL
_refine_ls_goodness_of_fit_ref 1.006
_refine_ls_hydrogen_treatment mixed
_refine_ls_matrix_type full
_refine_ls_number_parameters 453
_refine_ls_number_reflns 8827
_refine_ls_number_restraints 0
_refine_ls_restrained_S_all 1.006
_refine_ls_R_factor_all 0.1271
_refine_ls_R_factor_gt 0.0530
_refine_ls_shift/su_max 1.767
_refine_ls_shift/su_mean 0.004
_refine_ls_structure_factor_coef Fsqd
_refine_ls_weighting_details 'calc w=1/[\s^2^(Fo^2^)+(0.0791P)^2^+0.5025P] where P=(Fo^2^+2Fc^2^)/3'
_refine_ls_weighting_scheme calc
_refine_ls_wR_factor_gt 0.1287
_refine_ls_wR_factor_ref 0.1529
_reflns_number_gt 5114
_reflns_number_total 8827
_reflns_threshold_expression >2sigma(I)
_cod_data_source_file om000325o.cif
_cod_data_source_block compound_3f
_cod_depositor_comments
;
The following automatic conversions were performed:
'_atom_site_symetry_multiplicity' tag replaced with
'_atom_site_symmetry_multiplicity'.

Automatic conversion script
Id: cif_correct_tags 1440 2010-10-19 06:21:57Z saulius 
;
_cod_database_code 4077519

loop_
_symmetry_equiv_pos_as_xyz
'x, y, z'
'-x+1/2, y+1/2, -z+1/2'
'-x, -y, -z'
'x-1/2, -y-1/2, z-1/2'

loop_
_atom_site_label
_atom_site_type_symbol
_atom_site_fract_x
_atom_site_fract_y
_atom_site_fract_z
_atom_site_U_iso_or_equiv
_atom_site_adp_type
_atom_site_occupancy
_atom_site_symmetry_multiplicity
_atom_site_calc_flag
_atom_site_refinement_flags
Fe1 Fe 0.77404(4) 0.502014(18) 0.70609(3) 0.04068(15) Uani 1 1 d .
P2 P 0.91678(7) 0.45216(4) 0.75088(6) 0.0432(2) Uani 1 1 d .
P1 P 0.75124(7) 0.47030(4) 0.84093(5) 0.0420(2) Uani 1 1 d .
C1 C 0.6897(3) 0.46696(16) 0.5688(2) 0.0589(10) Uani 1 1 d .
C2 C 0.7542(3) 0.51399(16) 0.5546(2) 0.0567(10) Uani 1 1 d .
C3 C 0.7272(3) 0.56683(14) 0.5940(2) 0.0524(9) Uani 1 1 d .
C4 C 0.6474(3) 0.55399(15) 0.6341(2) 0.0520(9) Uani 1 1 d .
C5 C 0.6226(3) 0.49205(16) 0.6157(2) 0.0584(10) Uani 1 1 d .
C6 C 0.6828(4) 0.40560(17) 0.5245(3) 0.0867(15) Uani 1 1 d .
H6A H 0.6350 0.3818 0.5452 0.104 Uiso 1 1 calc R
H6B H 0.7483 0.3867 0.5452 0.104 Uiso 1 1 calc R
H6C H 0.6609 0.4089 0.4549 0.104 Uiso 1 1 calc R
C7 C 0.8244(4) 0.5092(2) 0.4937(3) 0.0841(14) Uani 1 1 d .
H7A H 0.7881 0.5182 0.4272 0.101 Uiso 1 1 calc R
H7B H 0.8511 0.4692 0.4979 0.101 Uiso 1 1 calc R
H7C H 0.8792 0.5372 0.5168 0.101 Uiso 1 1 calc R
C8 C 0.7692(3) 0.62853(16) 0.5872(3) 0.0742(12) Uani 1 1 d .
H8A H 0.8224 0.6259 0.5571 0.089 Uiso 1 1 calc R
H8B H 0.7958 0.6451 0.6513 0.089 Uiso 1 1 calc R
H8C H 0.7161 0.6540 0.5489 0.089 Uiso 1 1 calc R
C9 C 0.5940(3) 0.59928(18) 0.6783(3) 0.0738(12) Uani 1 1 d .
H9A H 0.5381 0.6161 0.6285 0.089 Uiso 1 1 calc R
H9B H 0.6405 0.6306 0.7084 0.089 Uiso 1 1 calc R
H9C H 0.5692 0.5801 0.7265 0.089 Uiso 1 1 calc R
C10 C 0.5304(3) 0.46255(19) 0.6305(3) 0.0821(14) Uani 1 1 d .
H10A H 0.5292 0.4210 0.6128 0.099 Uiso 1 1 calc R
H10B H 0.4704 0.4820 0.5905 0.099 Uiso 1 1 calc R
H10C H 0.5327 0.4658 0.6976 0.099 Uiso 1 1 calc R
C11 C 0.9405(3) 0.42587(15) 0.8782(2) 0.0525(9) Uani 1 1 d .
H11A H 0.9227 0.3838 0.8782 0.063 Uiso 1 1 calc R
H11B H 1.0121 0.4300 0.9131 0.063 Uiso 1 1 calc R
C12 C 0.8784(3) 0.46212(14) 0.9289(2) 0.0478(8) Uani 1 1 d .
H12A H 0.9090 0.5012 0.9475 0.057 Uiso 1 1 calc R
H12B H 0.8742 0.4415 0.9869 0.057 Uiso 1 1 calc R
C13 C 0.6804(3) 0.51893(14) 0.8995(2) 0.0462(8) Uani 1 1 d .
C14 C 0.7253(3) 0.57001(16) 0.9514(2) 0.0581(10) Uani 1 1 d .
H14 H 0.7941 0.5771 0.9618 0.070 Uiso 1 1 calc R
C15 C 0.6692(4) 0.60986(18) 0.9873(3) 0.0734(12) Uani 1 1 d .
H15 H 0.7006 0.6435 1.0215 0.088 Uiso 1 1 calc R
C16 C 0.5675(4) 0.6007(2) 0.9735(3) 0.0806(13) Uani 1 1 d .
H16 H 0.5302 0.6278 0.9981 0.097 Uiso 1 1 calc R
C17 C 0.5220(3) 0.55137(19) 0.9230(3) 0.0747(12) Uani 1 1 d .
H17 H 0.4530 0.5451 0.9128 0.090 Uiso 1 1 calc R
C18 C 0.5775(3) 0.51023(16) 0.8867(3) 0.0619(10) Uani 1 1 d .
H18 H 0.5453 0.4765 0.8535 0.074 Uiso 1 1 calc R
C19 C 0.6976(3) 0.39650(14) 0.8552(2) 0.0486(8) Uani 1 1 d .
C20 C 0.6822(3) 0.37971(16) 0.9435(3) 0.0643(10) Uani 1 1 d .
H20 H 0.6960 0.4069 0.9948 0.077 Uiso 1 1 calc R
C21 C 0.6466(4) 0.3231(2) 0.9551(4) 0.0832(14) Uani 1 1 d .
H21 H 0.6371 0.3121 1.0141 0.100 Uiso 1 1 calc R
C22 C 0.6256(4) 0.28340(19) 0.8794(4) 0.0913(16) Uani 1 1 d .
H22 H 0.6013 0.2454 0.8874 0.110 Uiso 1 1 calc R
C23 C 0.6394(4) 0.29847(17) 0.7923(4) 0.0798(13) Uani 1 1 d .
H23 H 0.6246 0.2710 0.7412 0.096 Uiso 1 1 calc R
C24 C 0.6758(3) 0.35511(15) 0.7807(3) 0.0589(10) Uani 1 1 d .
H24 H 0.6857 0.3654 0.7215 0.071 Uiso 1 1 calc R
C25 C 1.0356(3) 0.49070(14) 0.7551(2) 0.0487(8) Uani 1 1 d .
C26 C 1.0350(3) 0.54564(15) 0.7110(3) 0.0572(9) Uani 1 1 d .
H26 H 0.9735 0.5638 0.6790 0.069 Uiso 1 1 calc R
C27 C 1.1249(4) 0.57428(18) 0.7138(3) 0.0729(12) Uani 1 1 d .
H27 H 1.1233 0.6111 0.6829 0.087 Uiso 1 1 calc R
C28 C 1.2155(4) 0.5488(2) 0.7616(3) 0.0792(13) Uani 1 1 d .
H28 H 1.2755 0.5684 0.7637 0.095 Uiso 1 1 calc R
C29 C 1.2188(3) 0.4946(2) 0.8064(3) 0.0803(13) Uani 1 1 d .
H29 H 1.2807 0.4772 0.8393 0.096 Uiso 1 1 calc R
C30 C 1.1289(3) 0.46584(18) 0.8023(3) 0.0653(10) Uani 1 1 d .
H30 H 1.1314 0.4286 0.8322 0.078 Uiso 1 1 calc R
C31 C 0.9330(3) 0.38345(15) 0.6859(2) 0.0533(9) Uani 1 1 d .
C32 C 0.9783(3) 0.38656(17) 0.6117(3) 0.0682(11) Uani 1 1 d .
H32 H 1.0073 0.4224 0.6003 0.082 Uiso 1 1 calc R
C33 C 0.9807(4) 0.3370(2) 0.5547(3) 0.0887(14) Uani 1 1 d .
H33 H 1.0099 0.3402 0.5044 0.106 Uiso 1 1 calc R
C34 C 0.9410(4) 0.2837(2) 0.5711(4) 0.0979(16) Uani 1 1 d .
H34 H 0.9438 0.2504 0.5329 0.117 Uiso 1 1 calc R
C35 C 0.8969(4) 0.27933(19) 0.6443(4) 0.0928(16) Uani 1 1 d .
H35 H 0.8695 0.2430 0.6559 0.111 Uiso 1 1 calc R
C36 C 0.8927(3) 0.32912(16) 0.7017(3) 0.0699(11) Uani 1 1 d .
H36 H 0.8624 0.3257 0.7512 0.084 Uiso 1 1 calc R
C37 C 0.8444(3) 0.56573(13) 0.7848(2) 0.0429(8) Uani 1 1 d .
C38 C 0.8866(3) 0.60849(14) 0.8314(2) 0.0488(8) Uani 1 1 d .
C39 C 0.9336(3) 0.65900(13) 0.8885(2) 0.0492(9) Uani 1 1 d .
C40 C 0.8785(4) 0.69686(16) 0.9294(3) 0.0741(12) Uani 1 1 d .
H40 H 0.8095 0.6900 0.9178 0.089 Uiso 1 1 calc R
C41 C 0.9238(6) 0.7448(2) 0.9873(4) 0.110(2) Uani 1 1 d .
H41 H 0.8851 0.7699 1.0138 0.132 Uiso 1 1 calc R
C42 C 1.0246(6) 0.7552(2) 1.0055(4) 0.122(2) Uani 1 1 d .
H42 H 1.0554 0.7871 1.0450 0.146 Uiso 1 1 calc R
C43 C 1.0793(4) 0.7192(2) 0.9661(4) 0.1014(17) Uani 1 1 d .
H43 H 1.1481 0.7268 0.9778 0.122 Uiso 1 1 calc R
C44 C 1.0356(3) 0.67114(16) 0.9083(3) 0.0694(11) Uani 1 1 d .
H44 H 1.0756 0.6466 0.8823 0.083 Uiso 1 1 calc R
C60 C 0.7328(17) 0.7220(10) 1.2435(16) 0.335(10) Uiso 1 1 d .
C61 C 1.278(2) 0.7316(12) 0.6789(19) 0.230(11) Uiso 0.50 1 d P
C62 C 0.796(3) 0.7578(17) 1.247(3) 0.273(14) Uiso 0.50 1 d P
C63 C 1.3552(10) 0.6968(6) 0.7265(10) 0.244(5) Uiso 1 1 d .
C64 C 0.656(2) 0.7024(11) 1.2265(17) 0.214(9) Uiso 0.50 1 d P
C65 C 1.2853(19) 0.3308(11) 0.7069(16) 0.207(9) Uiso 0.50 1 d P
C66 C 0.3593(9) 0.3607(5) 0.7133(8) 0.214(4) Uiso 1 1 d .

loop_
_atom_site_aniso_label
_atom_site_aniso_U_11
_atom_site_aniso_U_22
_atom_site_aniso_U_33
_atom_site_aniso_U_23
_atom_site_aniso_U_13
_atom_site_aniso_U_12
Fe1 0.0423(3) 0.0414(2) 0.0332(2) 0.00185(18) 0.00343(18) -0.0015(2)
P2 0.0433(6) 0.0448(4) 0.0393(4) -0.0022(3) 0.0087(4) 0.0006(4)
P1 0.0402(6) 0.0447(4) 0.0380(4) 0.0040(3) 0.0070(4) 0.0009(4)
C1 0.067(3) 0.060(2) 0.0356(16) 0.0000(15) -0.0072(18) -0.001(2)
C2 0.062(3) 0.069(2) 0.0332(15) 0.0069(14) 0.0046(16) 0.0019(19)
C3 0.061(3) 0.0509(18) 0.0377(16) 0.0094(14) 0.0029(17) 0.0010(18)
C4 0.050(2) 0.059(2) 0.0391(16) 0.0117(15) 0.0016(16) 0.0107(18)
C5 0.050(2) 0.066(2) 0.0444(17) 0.0150(16) -0.0091(17) -0.008(2)
C6 0.111(4) 0.069(2) 0.055(2) -0.0147(19) -0.011(2) -0.009(3)
C7 0.105(4) 0.103(3) 0.0465(19) 0.007(2) 0.026(2) 0.014(3)
C8 0.096(4) 0.060(2) 0.061(2) 0.0228(18) 0.016(2) 0.002(2)
C9 0.066(3) 0.080(3) 0.073(3) 0.023(2) 0.017(2) 0.022(2)
C10 0.054(3) 0.094(3) 0.078(3) 0.026(2) -0.011(2) -0.013(2)
C11 0.047(2) 0.062(2) 0.0452(17) 0.0058(15) 0.0081(17) 0.0092(18)
C12 0.044(2) 0.0564(19) 0.0380(15) 0.0056(14) 0.0052(15) 0.0026(17)
C13 0.045(2) 0.0509(17) 0.0427(16) 0.0078(14) 0.0133(16) 0.0047(16)
C14 0.058(3) 0.064(2) 0.055(2) -0.0009(17) 0.0212(19) 0.0018(19)
C15 0.089(4) 0.066(2) 0.078(3) -0.009(2) 0.044(3) 0.002(2)
C16 0.090(4) 0.072(3) 0.097(3) 0.007(2) 0.053(3) 0.022(3)
C17 0.052(3) 0.084(3) 0.095(3) 0.020(2) 0.032(2) 0.019(2)
C18 0.055(3) 0.061(2) 0.070(2) 0.0084(18) 0.019(2) 0.003(2)
C19 0.043(2) 0.0487(17) 0.0550(19) 0.0097(15) 0.0150(17) 0.0050(16)
C20 0.062(3) 0.063(2) 0.074(2) 0.0142(19) 0.029(2) 0.011(2)
C21 0.086(4) 0.071(3) 0.111(4) 0.042(3) 0.056(3) 0.020(3)
C22 0.080(4) 0.046(2) 0.159(5) 0.022(3) 0.053(4) 0.004(2)
C23 0.085(4) 0.051(2) 0.108(3) -0.005(2) 0.035(3) -0.009(2)
C24 0.053(3) 0.0533(19) 0.068(2) 0.0033(17) 0.0137(19) 0.0003(19)
C25 0.045(2) 0.0521(19) 0.0482(17) -0.0087(14) 0.0133(16) -0.0044(17)
C26 0.056(3) 0.059(2) 0.060(2) -0.0018(16) 0.0216(19) -0.0005(19)
C27 0.078(3) 0.069(3) 0.077(3) 0.002(2) 0.031(3) -0.013(2)
C28 0.058(3) 0.095(3) 0.084(3) -0.005(2) 0.020(2) -0.026(3)
C29 0.044(3) 0.103(4) 0.088(3) 0.004(3) 0.010(2) -0.007(3)
C30 0.050(3) 0.070(2) 0.070(2) 0.0030(19) 0.010(2) -0.006(2)
C31 0.046(2) 0.0523(19) 0.0557(19) -0.0070(15) 0.0065(18) 0.0027(17)
C32 0.074(3) 0.068(2) 0.064(2) -0.0125(19) 0.022(2) 0.002(2)
C33 0.095(4) 0.092(3) 0.082(3) -0.030(3) 0.032(3) 0.009(3)
C34 0.092(4) 0.080(3) 0.116(4) -0.041(3) 0.023(3) 0.005(3)
C35 0.078(4) 0.054(2) 0.142(5) -0.024(3) 0.025(3) -0.012(2)
C36 0.062(3) 0.057(2) 0.093(3) -0.010(2) 0.026(2) -0.005(2)
C37 0.040(2) 0.0452(16) 0.0421(16) 0.0036(13) 0.0095(15) 0.0010(15)
C38 0.051(2) 0.0479(17) 0.0460(17) -0.0014(14) 0.0116(17) -0.0008(17)
C39 0.059(3) 0.0373(15) 0.0476(18) 0.0013(13) 0.0098(18) 0.0007(17)
C40 0.077(3) 0.049(2) 0.102(3) -0.011(2) 0.036(3) -0.001(2)
C41 0.166(7) 0.056(3) 0.126(4) -0.030(3) 0.072(5) -0.007(3)
C42 0.156(7) 0.075(3) 0.125(4) -0.051(3) 0.026(5) -0.035(4)
C43 0.084(4) 0.071(3) 0.129(4) -0.024(3) 0.001(3) -0.023(3)
C44 0.062(3) 0.054(2) 0.085(3) -0.0061(19) 0.009(2) 0.001(2)

loop_
_atom_type_symbol
_atom_type_description
_atom_type_scat_dispersion_real
_atom_type_scat_dispersion_imag
_atom_type_scat_source
C C 0.0033 0.0016 'International Tables Vol C Tables 4.2.6.8 and 6.1.1.4'
H H 0.0000 0.0000 'International Tables Vol C Tables 4.2.6.8 and 6.1.1.4'
P P 0.1023 0.0942 'International Tables Vol C Tables 4.2.6.8 and 6.1.1.4'
Fe Fe 0.3463 0.8444 'International Tables Vol C Tables 4.2.6.8 and 6.1.1.4'

loop_
_geom_angle_atom_site_label_1
_geom_angle_atom_site_label_2
_geom_angle_atom_site_label_3
_geom_angle
_geom_angle_site_symmetry_1
_geom_angle_site_symmetry_3
C37 Fe1 C4 94.89(14) . .
C37 Fe1 C3 86.00(13) . .
C4 Fe1 C3 39.31(14) . .
C37 Fe1 C5 132.99(14) . .
C4 Fe1 C5 39.58(13) . .
C3 Fe1 C5 65.32(14) . .
C37 Fe1 C1 151.00(13) . .
C4 Fe1 C1 66.24(14) . .
C3 Fe1 C1 65.36(13) . .
C5 Fe1 C1 38.94(14) . .
C37 Fe1 C2 113.88(14) . .
C4 Fe1 C2 65.86(14) . .
C3 Fe1 C2 38.59(13) . .
C5 Fe1 C2 65.33(15) . .
C1 Fe1 C2 39.26(14) . .
C37 Fe1 P1 83.93(9) . .
C4 Fe1 P1 107.43(10) . .
C3 Fe1 P1 144.01(11) . .
C5 Fe1 P1 97.77(11) . .
C1 Fe1 P1 121.77(11) . .
C2 Fe1 P1 160.88(11) . .
C37 Fe1 P2 87.02(10) . .
C4 Fe1 P2 166.63(10) . .
C3 Fe1 P2 127.96(11) . .
C5 Fe1 P2 139.98(11) . .
C1 Fe1 P2 106.52(11) . .
C2 Fe1 P2 101.27(11) . .
P1 Fe1 P2 85.92(4) . .
C25 P2 C31 99.41(16) . .
C25 P2 C11 102.76(16) . .
C31 P2 C11 103.07(15) . .
C25 P2 Fe1 119.34(11) . .
C31 P2 Fe1 120.52(12) . .
C11 P2 Fe1 109.28(12) . .
C13 P1 C19 100.99(16) . .
C13 P1 C12 105.88(15) . .
C19 P1 C12 99.65(15) . .
C13 P1 Fe1 117.31(10) . .
C19 P1 Fe1 124.05(11) . .
C12 P1 Fe1 106.48(11) . .
C5 C1 C2 107.6(3) . .
C5 C1 C6 126.6(4) . .
C2 C1 C6 124.8(4) . .
C5 C1 Fe1 70.43(19) . .
C2 C1 Fe1 70.73(18) . .
C6 C1 Fe1 132.8(3) . .
C3 C2 C1 107.8(3) . .
C3 C2 C7 126.4(4) . .
C1 C2 C7 125.0(4) . .
C3 C2 Fe1 70.19(18) . .
C1 C2 Fe1 70.02(18) . .
C7 C2 Fe1 133.2(3) . .
C2 C3 C4 109.1(3) . .
C2 C3 C8 125.9(4) . .
C4 C3 C8 124.8(3) . .
C2 C3 Fe1 71.22(18) . .
C4 C3 Fe1 69.52(17) . .
C8 C3 Fe1 129.5(2) . .
C3 C4 C5 107.0(3) . .
C3 C4 C9 125.3(3) . .
C5 C4 C9 127.5(4) . .
C3 C4 Fe1 71.2(2) . .
C5 C4 Fe1 71.08(19) . .
C9 C4 Fe1 127.3(2) . .
C1 C5 C4 108.4(3) . .
C1 C5 C10 126.7(4) . .
C4 C5 C10 124.2(4) . .
C1 C5 Fe1 70.6(2) . .
C4 C5 Fe1 69.35(19) . .
C10 C5 Fe1 133.0(2) . .
C1 C6 H6A 109.5 . .
C1 C6 H6B 109.5 . .
H6A C6 H6B 109.5 . .
C1 C6 H6C 109.5 . .
H6A C6 H6C 109.5 . .
H6B C6 H6C 109.5 . .
C2 C7 H7A 109.5 . .
C2 C7 H7B 109.5 . .
H7A C7 H7B 109.5 . .
C2 C7 H7C 109.5 . .
H7A C7 H7C 109.5 . .
H7B C7 H7C 109.5 . .
C3 C8 H8A 109.5 . .
C3 C8 H8B 109.5 . .
H8A C8 H8B 109.5 . .
C3 C8 H8C 109.5 . .
H8A C8 H8C 109.5 . .
H8B C8 H8C 109.5 . .
C4 C9 H9A 109.5 . .
C4 C9 H9B 109.5 . .
H9A C9 H9B 109.5 . .
C4 C9 H9C 109.5 . .
H9A C9 H9C 109.5 . .
H9B C9 H9C 109.5 . .
C5 C10 H10A 109.5 . .
C5 C10 H10B 109.5 . .
H10A C10 H10B 109.5 . .
C5 C10 H10C 109.5 . .
H10A C10 H10C 109.5 . .
H10B C10 H10C 109.5 . .
C12 C11 P2 110.4(2) . .
C12 C11 H11A 109.6 . .
P2 C11 H11A 109.6 . .
C12 C11 H11B 109.6 . .
P2 C11 H11B 109.6 . .
H11A C11 H11B 108.1 . .
C11 C12 P1 106.4(2) . .
C11 C12 H12A 110.4 . .
P1 C12 H12A 110.4 . .
C11 C12 H12B 110.4 . .
P1 C12 H12B 110.4 . .
H12A C12 H12B 108.6 . .
C18 C13 C14 117.1(3) . .
C18 C13 P1 121.5(3) . .
C14 C13 P1 121.1(3) . .
C15 C14 C13 121.1(4) . .
C15 C14 H14 119.5 . .
C13 C14 H14 119.5 . .
C16 C15 C14 120.9(4) . .
C16 C15 H15 119.5 . .
C14 C15 H15 119.5 . .
C17 C16 C15 119.1(4) . .
C17 C16 H16 120.4 . .
C15 C16 H16 120.4 . .
C16 C17 C18 120.9(4) . .
C16 C17 H17 119.6 . .
C18 C17 H17 119.6 . .
C13 C18 C17 120.9(4) . .
C13 C18 H18 119.6 . .
C17 C18 H18 119.6 . .
C24 C19 C20 118.1(3) . .
C24 C19 P1 120.9(3) . .
C20 C19 P1 121.0(3) . .
C21 C20 C19 120.6(4) . .
C21 C20 H20 119.7 . .
C19 C20 H20 119.7 . .
C22 C21 C20 119.6(4) . .
C22 C21 H21 120.2 . .
C20 C21 H21 120.2 . .
C21 C22 C23 121.2(4) . .
C21 C22 H22 119.4 . .
C23 C22 H22 119.4 . .
C22 C23 C24 119.3(4) . .
C22 C23 H23 120.4 . .
C24 C23 H23 120.4 . .
C19 C24 C23 121.3(4) . .
C19 C24 H24 119.4 . .
C23 C24 H24 119.4 . .
C26 C25 C30 117.3(4) . .
C26 C25 P2 121.2(3) . .
C30 C25 P2 121.5(3) . .
C25 C26 C27 120.9(4) . .
C25 C26 H26 119.5 . .
C27 C26 H26 119.5 . .
C28 C27 C26 120.2(4) . .
C28 C27 H27 119.9 . .
C26 C27 H27 119.9 . .
C27 C28 C29 120.4(4) . .
C27 C28 H28 119.8 . .
C29 C28 H28 119.8 . .
C28 C29 C30 119.2(4) . .
C28 C29 H29 120.4 . .
C30 C29 H29 120.4 . .
C25 C30 C29 122.0(4) . .
C25 C30 H30 119.0 . .
C29 C30 H30 119.0 . .
C36 C31 C32 117.8(3) . .
C36 C31 P2 122.0(3) . .
C32 C31 P2 119.9(3) . .
C33 C32 C31 120.8(4) . .
C33 C32 H32 119.6 . .
C31 C32 H32 119.6 . .
C34 C33 C32 120.9(5) . .
C34 C33 H33 119.6 . .
C32 C33 H33 119.6 . .
C33 C34 C35 119.4(4) . .
C33 C34 H34 120.3 . .
C35 C34 H34 120.3 . .
C34 C35 C36 120.4(4) . .
C34 C35 H35 119.8 . .
C36 C35 H35 119.8 . .
C31 C36 C35 120.7(4) . .
C31 C36 H36 119.6 . .
C35 C36 H36 119.6 . .
C38 C37 Fe1 176.6(3) . .
C37 C38 C39 177.7(4) . .
C44 C39 C40 116.8(3) . .
C44 C39 C38 122.3(3) . .
C40 C39 C38 120.9(4) . .
C39 C40 C41 121.4(5) . .
C39 C40 H40 119.3 . .
C41 C40 H40 119.3 . .
C42 C41 C40 120.1(5) . .
C42 C41 H41 120.0 . .
C40 C41 H41 120.0 . .
C43 C42 C41 119.5(5) . .
C43 C42 H42 120.3 . .
C41 C42 H42 120.3 . .
C42 C43 C44 121.4(5) . .
C42 C43 H43 119.3 . .
C44 C43 H43 119.3 . .
C39 C44 C43 120.9(4) . .
C39 C44 H44 119.6 . .
C43 C44 H44 119.6 . .
C64 C60 C62 159(4) . .
C64 C60 C65 59.3(19) . 3_767
C62 C60 C65 141(4) . 3_767
C64 C60 C61 129(3) . 4_576
C62 C60 C61 36(2) . 4_576
C65 C60 C61 163(2) 3_767 4_576
C62 C61 C63 72(3) 4_675 .
C62 C61 C60 46(3) 4_675 4_675
C63 C61 C60 117(2) . 4_675
C61 C62 C60 99(5) 4_576 .
C61 C62 C63 67(3) 4_576 4_576
C60 C62 C63 165(4) . 4_576
C61 C63 C62 41.6(17) . 4_675
C60 C64 C65 73(2) . 3_767
C60 C64 C66 118(3) . 3_667
C65 C64 C66 44.9(16) 3_767 3_667
C66 C65 C64 86(2) 1_655 3_767
C66 C65 C60 133(3) 1_655 3_767
C64 C65 C60 47.7(16) 3_767 3_767
C65 C66 C64 49.4(14) 1_455 3_667

loop_
_geom_bond_atom_site_label_1
_geom_bond_atom_site_label_2
_geom_bond_distance
_geom_bond_site_symmetry_2
Fe1 C37 1.894(3) .
Fe1 C4 2.096(3) .
Fe1 C3 2.118(3) .
Fe1 C5 2.119(4) .
Fe1 C1 2.122(3) .
Fe1 C2 2.131(3) .
Fe1 P1 2.1745(9) .
Fe1 P2 2.1857(10) .
P2 C25 1.836(4) .
P2 C31 1.842(3) .
P2 C11 1.857(3) .
P1 C13 1.825(3) .
P1 C19 1.840(3) .
P1 C12 1.842(3) .
C1 C5 1.414(5) .
C1 C2 1.429(5) .
C1 C6 1.499(5) .
C2 C3 1.404(5) .
C2 C7 1.491(5) .
C3 C4 1.418(5) .
C3 C8 1.506(5) .
C4 C5 1.427(5) .
C4 C9 1.498(5) .
C5 C10 1.503(5) .
C6 H6A 0.9600 .
C6 H6B 0.9600 .
C6 H6C 0.9600 .
C7 H7A 0.9600 .
C7 H7B 0.9600 .
C7 H7C 0.9600 .
C8 H8A 0.9600 .
C8 H8B 0.9600 .
C8 H8C 0.9600 .
C9 H9A 0.9600 .
C9 H9B 0.9600 .
C9 H9C 0.9600 .
C10 H10A 0.9600 .
C10 H10B 0.9600 .
C10 H10C 0.9600 .
C11 C12 1.514(5) .
C11 H11A 0.9700 .
C11 H11B 0.9700 .
C12 H12A 0.9700 .
C12 H12B 0.9700 .
C13 C18 1.391(5) .
C13 C14 1.401(5) .
C14 C15 1.376(5) .
C14 H14 0.9300 .
C15 C16 1.373(6) .
C15 H15 0.9300 .
C16 C17 1.363(6) .
C16 H16 0.9300 .
C17 C18 1.392(5) .
C17 H17 0.9300 .
C18 H18 0.9300 .
C19 C24 1.378(5) .
C19 C20 1.401(5) .
C20 C21 1.381(5) .
C20 H20 0.9300 .
C21 C22 1.366(6) .
C21 H21 0.9300 .
C22 C23 1.366(6) .
C22 H22 0.9300 .
C23 C24 1.387(5) .
C23 H23 0.9300 .
C24 H24 0.9300 .
C25 C26 1.378(5) .
C25 C30 1.381(5) .
C26 C27 1.385(5) .
C26 H26 0.9300 .
C27 C28 1.359(6) .
C27 H27 0.9300 .
C28 C29 1.363(6) .
C28 H28 0.9300 .
C29 C30 1.382(6) .
C29 H29 0.9300 .
C30 H30 0.9300 .
C31 C36 1.379(5) .
C31 C32 1.391(5) .
C32 C33 1.382(5) .
C32 H32 0.9300 .
C33 C34 1.359(7) .
C33 H33 0.9300 .
C34 C35 1.369(7) .
C34 H34 0.9300 .
C35 C36 1.395(5) .
C35 H35 0.9300 .
C36 H36 0.9300 .
C37 C38 1.210(4) .
C38 C39 1.430(4) .
C39 C44 1.378(5) .
C39 C40 1.380(5) .
C40 C41 1.384(6) .
C40 H40 0.9300 .
C41 C42 1.358(8) .
C41 H41 0.9300 .
C42 C43 1.337(7) .
C42 H42 0.9300 .
C43 C44 1.380(5) .
C43 H43 0.9300 .
C44 H44 0.9300 .
C60 C64 1.11(3) .
C60 C62 1.18(4) .
C60 C65 1.44(3) 3_767
C60 C61 1.63(3) 4_576
C61 C62 0.97(4) 4_675
C61 C63 1.34(3) .
C61 C60 1.63(3) 4_675
C62 C61 0.97(4) 4_576
C62 C63 1.38(4) 4_576
C63 C62 1.38(4) 4_675
C64 C65 1.29(3) 3_767
C64 C66 1.70(3) 3_667
C65 C66 1.20(2) 1_655
C65 C64 1.29(3) 3_767
C65 C60 1.44(3) 3_767
C66 C65 1.20(2) 1_455
C66 C64 1.70(3) 3_667

loop_
_geom_torsion_atom_site_label_1
_geom_torsion_atom_site_label_2
_geom_torsion_atom_site_label_3
_geom_torsion_atom_site_label_4
_geom_torsion
_geom_torsion_site_symmetry_1
_geom_torsion_site_symmetry_4
C37 Fe1 P2 C25 -42.79(15) . .
C4 Fe1 P2 C25 55.8(5) . .
C3 Fe1 P2 C25 39.79(17) . .
C5 Fe1 P2 C25 135.9(2) . .
C1 Fe1 P2 C25 111.12(16) . .
C2 Fe1 P2 C25 70.98(15) . .
P1 Fe1 P2 C25 -126.92(12) . .
C37 Fe1 P2 C31 -166.10(17) . .
C4 Fe1 P2 C31 -67.5(5) . .
C3 Fe1 P2 C31 -83.52(18) . .
C5 Fe1 P2 C31 12.5(2) . .
C1 Fe1 P2 C31 -12.19(19) . .
C2 Fe1 P2 C31 -52.33(18) . .
P1 Fe1 P2 C31 109.78(15) . .
C37 Fe1 P2 C11 74.93(15) . .
C4 Fe1 P2 C11 173.5(4) . .
C3 Fe1 P2 C11 157.51(16) . .
C5 Fe1 P2 C11 -106.4(2) . .
C1 Fe1 P2 C11 -131.16(17) . .
C2 Fe1 P2 C11 -171.30(16) . .
P1 Fe1 P2 C11 -9.19(12) . .
C37 Fe1 P1 C13 61.40(17) . .
C4 Fe1 P1 C13 -31.84(17) . .
C3 Fe1 P1 C13 -13.2(2) . .
C5 Fe1 P1 C13 -71.26(17) . .
C1 Fe1 P1 C13 -104.24(18) . .
C2 Fe1 P1 C13 -98.1(3) . .
P2 Fe1 P1 C13 148.82(13) . .
C37 Fe1 P1 C19 -171.17(17) . .
C4 Fe1 P1 C19 95.60(17) . .
C3 Fe1 P1 C19 114.2(2) . .
C5 Fe1 P1 C19 56.18(17) . .
C1 Fe1 P1 C19 23.19(19) . .
C2 Fe1 P1 C19 29.4(4) . .
P2 Fe1 P1 C19 -83.74(14) . .
C37 Fe1 P1 C12 -56.90(15) . .
C4 Fe1 P1 C12 -150.13(15) . .
C3 Fe1 P1 C12 -131.5(2) . .
C5 Fe1 P1 C12 170.45(15) . .
C1 Fe1 P1 C12 137.46(17) . .
C2 Fe1 P1 C12 143.6(3) . .
P2 Fe1 P1 C12 30.53(11) . .
C37 Fe1 C1 C5 -90.3(4) . .
C4 Fe1 C1 C5 -37.33(19) . .
C3 Fe1 C1 C5 -80.6(2) . .
C2 Fe1 C1 C5 -117.7(3) . .
P1 Fe1 C1 C5 59.1(2) . .
P2 Fe1 C1 C5 154.66(17) . .
C37 Fe1 C1 C2 27.4(4) . .
C4 Fe1 C1 C2 80.4(2) . .
C3 Fe1 C1 C2 37.1(2) . .
C5 Fe1 C1 C2 117.7(3) . .
P1 Fe1 C1 C2 176.81(18) . .
P2 Fe1 C1 C2 -87.7(2) . .
C37 Fe1 C1 C6 147.5(4) . .
C4 Fe1 C1 C6 -159.6(5) . .
C3 Fe1 C1 C6 157.2(5) . .
C5 Fe1 C1 C6 -122.2(5) . .
C2 Fe1 C1 C6 120.1(6) . .
P1 Fe1 C1 C6 -63.1(5) . .
P2 Fe1 C1 C6 32.4(5) . .
C5 C1 C2 C3 0.8(4) . .
C6 C1 C2 C3 170.5(3) . .
Fe1 C1 C2 C3 -60.3(2) . .
C5 C1 C2 C7 -169.6(3) . .
C6 C1 C2 C7 0.1(6) . .
Fe1 C1 C2 C7 129.3(4) . .
C5 C1 C2 Fe1 61.1(2) . .
C6 C1 C2 Fe1 -129.3(3) . .
C37 Fe1 C2 C3 -47.4(3) . .
C4 Fe1 C2 C3 37.1(2) . .
C5 Fe1 C2 C3 80.7(2) . .
C1 Fe1 C2 C3 118.5(3) . .
P1 Fe1 C2 C3 110.2(3) . .
P2 Fe1 C2 C3 -139.1(2) . .
C37 Fe1 C2 C1 -165.9(2) . .
C4 Fe1 C2 C1 -81.4(2) . .
C3 Fe1 C2 C1 -118.5(3) . .
C5 Fe1 C2 C1 -37.8(2) . .
P1 Fe1 C2 C1 -8.3(5) . .
P2 Fe1 C2 C1 102.4(2) . .
C37 Fe1 C2 C7 74.4(4) . .
C4 Fe1 C2 C7 158.9(4) . .
C3 Fe1 C2 C7 121.8(5) . .
C5 Fe1 C2 C7 -157.5(4) . .
C1 Fe1 C2 C7 -119.7(5) . .
P1 Fe1 C2 C7 -128.0(4) . .
P2 Fe1 C2 C7 -17.3(4) . .
C1 C2 C3 C4 0.7(4) . .
C7 C2 C3 C4 171.0(3) . .
Fe1 C2 C3 C4 -59.4(2) . .
C1 C2 C3 C8 -174.2(3) . .
C7 C2 C3 C8 -3.9(6) . .
Fe1 C2 C3 C8 125.7(3) . .
C1 C2 C3 Fe1 60.2(2) . .
C7 C2 C3 Fe1 -129.6(4) . .
C37 Fe1 C3 C2 137.6(2) . .
C4 Fe1 C3 C2 -119.7(3) . .
C5 Fe1 C3 C2 -80.8(2) . .
C1 Fe1 C3 C2 -37.7(2) . .
P1 Fe1 C3 C2 -148.5(2) . .
P2 Fe1 C3 C2 54.5(3) . .
C37 Fe1 C3 C4 -102.7(2) . .
C5 Fe1 C3 C4 38.9(2) . .
C1 Fe1 C3 C4 82.0(2) . .
C2 Fe1 C3 C4 119.7(3) . .
P1 Fe1 C3 C4 -28.8(3) . .
P2 Fe1 C3 C4 174.21(16) . .
C37 Fe1 C3 C8 16.1(4) . .
C4 Fe1 C3 C8 118.8(4) . .
C5 Fe1 C3 C8 157.8(4) . .
C1 Fe1 C3 C8 -159.2(4) . .
C2 Fe1 C3 C8 -121.5(5) . .
P1 Fe1 C3 C8 90.1(4) . .
P2 Fe1 C3 C8 -66.9(4) . .
C2 C3 C4 C5 -2.0(4) . .
C8 C3 C4 C5 173.0(3) . .
Fe1 C3 C4 C5 -62.5(2) . .
C2 C3 C4 C9 -176.7(3) . .
C8 C3 C4 C9 -1.7(5) . .
Fe1 C3 C4 C9 122.8(3) . .
C2 C3 C4 Fe1 60.5(2) . .
C8 C3 C4 Fe1 -124.5(3) . .
C37 Fe1 C4 C3 77.6(2) . .
C5 Fe1 C4 C3 -116.3(3) . .
C1 Fe1 C4 C3 -79.6(2) . .
C2 Fe1 C4 C3 -36.42(19) . .
P1 Fe1 C4 C3 162.76(17) . .
P2 Fe1 C4 C3 -20.1(5) . .
C37 Fe1 C4 C5 -166.1(2) . .
C3 Fe1 C4 C5 116.3(3) . .
C1 Fe1 C4 C5 36.7(2) . .
C2 Fe1 C4 C5 79.9(2) . .
P1 Fe1 C4 C5 -80.9(2) . .
P2 Fe1 C4 C5 96.2(5) . .
C37 Fe1 C4 C9 -42.9(4) . .
C3 Fe1 C4 C9 -120.5(4) . .
C5 Fe1 C4 C9 123.2(4) . .
C1 Fe1 C4 C9 160.0(4) . .
C2 Fe1 C4 C9 -156.9(4) . .
P1 Fe1 C4 C9 42.3(4) . .
P2 Fe1 C4 C9 -140.6(4) . .
C2 C1 C5 C4 -2.0(4) . .
C6 C1 C5 C4 -171.4(3) . .
Fe1 C1 C5 C4 59.2(2) . .
C2 C1 C5 C10 169.0(3) . .
C6 C1 C5 C10 -0.4(5) . .
Fe1 C1 C5 C10 -129.7(3) . .
C2 C1 C5 Fe1 -61.3(2) . .
C6 C1 C5 Fe1 129.3(3) . .
C3 C4 C5 C1 2.5(3) . .
C9 C4 C5 C1 177.0(3) . .
Fe1 C4 C5 C1 -60.0(2) . .
C3 C4 C5 C10 -168.8(3) . .
C9 C4 C5 C10 5.7(5) . .
Fe1 C4 C5 C10 128.6(3) . .
C3 C4 C5 Fe1 62.5(2) . .
C9 C4 C5 Fe1 -122.9(3) . .
C37 Fe1 C5 C1 138.5(2) . .
C4 Fe1 C5 C1 119.4(3) . .
C3 Fe1 C5 C1 80.7(2) . .
C2 Fe1 C5 C1 38.1(2) . .
P1 Fe1 C5 C1 -132.57(19) . .
P2 Fe1 C5 C1 -39.7(3) . .
C37 Fe1 C5 C4 19.1(3) . .
C3 Fe1 C5 C4 -38.7(2) . .
C1 Fe1 C5 C4 -119.4(3) . .
C2 Fe1 C5 C4 -81.3(2) . .
P1 Fe1 C5 C4 108.0(2) . .
P2 Fe1 C5 C4 -159.05(17) . .
C37 Fe1 C5 C10 -99.0(4) . .
C4 Fe1 C5 C10 -118.1(5) . .
C3 Fe1 C5 C10 -156.8(5) . .
C1 Fe1 C5 C10 122.5(5) . .
C2 Fe1 C5 C10 160.6(5) . .
P1 Fe1 C5 C10 -10.0(4) . .
P2 Fe1 C5 C10 82.9(5) . .
C25 P2 C11 C12 108.2(3) . .
C31 P2 C11 C12 -148.8(3) . .
Fe1 P2 C11 C12 -19.5(3) . .
P2 C11 C12 P1 42.8(3) . .
C13 P1 C12 C11 -175.7(2) . .
C19 P1 C12 C11 79.9(2) . .
Fe1 P1 C12 C11 -50.1(2) . .
C19 P1 C13 C18 -40.3(3) . .
C12 P1 C13 C18 -143.7(3) . .
Fe1 P1 C13 C18 97.7(3) . .
C19 P1 C13 C14 146.0(3) . .
C12 P1 C13 C14 42.5(3) . .
Fe1 P1 C13 C14 -76.1(3) . .
C18 C13 C14 C15 -0.5(5) . .
P1 C13 C14 C15 173.5(3) . .
C13 C14 C15 C16 0.1(6) . .
C14 C15 C16 C17 -0.2(7) . .
C15 C16 C17 C18 0.7(6) . .
C14 C13 C18 C17 1.0(5) . .
P1 C13 C18 C17 -173.0(3) . .
C16 C17 C18 C13 -1.1(6) . .
C13 P1 C19 C24 139.0(3) . .
C12 P1 C19 C24 -112.6(3) . .
Fe1 P1 C19 C24 4.9(4) . .
C13 P1 C19 C20 -44.0(3) . .
C12 P1 C19 C20 64.4(3) . .
Fe1 P1 C19 C20 -178.0(2) . .
C24 C19 C20 C21 0.3(6) . .
P1 C19 C20 C21 -176.8(3) . .
C19 C20 C21 C22 -0.6(7) . .
C20 C21 C22 C23 0.3(7) . .
C21 C22 C23 C24 0.2(7) . .
C20 C19 C24 C23 0.2(6) . .
P1 C19 C24 C23 177.3(3) . .
C22 C23 C24 C19 -0.4(7) . .
C31 P2 C25 C26 118.7(3) . .
C11 P2 C25 C26 -135.5(3) . .
Fe1 P2 C25 C26 -14.5(3) . .
C31 P2 C25 C30 -61.2(3) . .
C11 P2 C25 C30 44.7(3) . .
Fe1 P2 C25 C30 165.7(2) . .
C30 C25 C26 C27 0.4(5) . .
P2 C25 C26 C27 -179.5(3) . .
C25 C26 C27 C28 -0.9(6) . .
C26 C27 C28 C29 0.6(7) . .
C27 C28 C29 C30 0.3(7) . .
C26 C25 C30 C29 0.5(5) . .
P2 C25 C30 C29 -179.6(3) . .
C28 C29 C30 C25 -0.9(6) . .
C25 P2 C31 C36 149.2(3) . .
C11 P2 C31 C36 43.6(4) . .
Fe1 P2 C31 C36 -78.4(3) . .
C25 P2 C31 C32 -37.3(3) . .
C11 P2 C31 C32 -142.8(3) . .
Fe1 P2 C31 C32 95.1(3) . .
C36 C31 C32 C33 1.3(6) . .
P2 C31 C32 C33 -172.5(3) . .
C31 C32 C33 C34 -1.5(7) . .
C32 C33 C34 C35 0.9(8) . .
C33 C34 C35 C36 0.0(8) . .
C32 C31 C36 C35 -0.5(6) . .
P2 C31 C36 C35 173.2(3) . .
C34 C35 C36 C31 -0.1(7) . .
C4 Fe1 C37 C38 -28(5) . .
C3 Fe1 C37 C38 11(5) . .
C5 Fe1 C37 C38 -40(5) . .
C1 Fe1 C37 C38 20(6) . .
C2 Fe1 C37 C38 38(5) . .
P1 Fe1 C37 C38 -135(5) . .
P2 Fe1 C37 C38 139(5) . .
Fe1 C37 C38 C39 97(9) . .
C37 C38 C39 C44 152(8) . .
C37 C38 C39 C40 -25(9) . .
C44 C39 C40 C41 0.1(6) . .
C38 C39 C40 C41 177.9(4) . .
C39 C40 C41 C42 -0.4(8) . .
C40 C41 C42 C43 0.8(10) . .
C41 C42 C43 C44 -0.9(9) . .
C40 C39 C44 C43 -0.3(6) . .
C38 C39 C44 C43 -178.0(4) . .
C42 C43 C44 C39 0.7(8) . .
C64 C60 C62 C61 -52(11) . 4_576
C65 C60 C62 C61 152(4) 3_767 4_576
C64 C60 C62 C63 -40(20) . 4_576
C65 C60 C62 C63 165(10) 3_767 4_576
C61 C60 C62 C63 13(10) 4_576 4_576
C60 C61 C63 C62 -3(2) 4_675 4_675
C62 C60 C64 C65 -162(10) . 3_767
C61 C60 C64 C65 161(3) 4_576 3_767
C62 C60 C64 C66 -163(9) . 3_667
C65 C60 C64 C66 -1.1(18) 3_767 3_667
C61 C60 C64 C66 160.2(18) 4_576 3_667
